data_7057695
loop_
_publ_author_name
'Slav\'ik, P.'
'Eigner, V.'
'Lhot\'ak, P.'

_publ_section_title
;
 meta-Bridged calix[4]arenes with the methylene moiety possessing in/out
 stereochemistry of substituents
;
_journal_issue 20
_journal_name_full 'New Journal of Chemistry'
_journal_page_first 16646
_journal_paper_doi 10.1039/C8NJ02577K
_journal_volume 42
_journal_year 2018
_chemical_formula_moiety 'C42 H50 O4'
_chemical_formula_sum 'C42 H50 O4'
_chemical_formula_weight 618.86
_space_group_IT_number 14
_space_group_name_Hall '-P 2ybc'
_space_group_name_H-M_alt 'P 1 21/c 1'
_symmetry_cell_setting monoclinic
_symmetry_space_group_name_Hall '-P 2ybc'
_symmetry_space_group_name_H-M 'P 1 21/c 1'
_atom_sites_solution_hydrogens difmap
_atom_sites_solution_primary other
_atom_sites_solution_secondary difmap
_audit_update_record
;
2018-05-11 deposited with the CCDC.
2018-09-03 downloaded from the CCDC.
;
_cell_angle_alpha 90
_cell_angle_beta 104.5755(9)
_cell_angle_gamma 90
_cell_formula_units_Z 8
_cell_length_a 21.9174(4)
_cell_length_b 18.1166(4)
_cell_length_c 18.3273(4)
_cell_measurement_reflns_used 109
_cell_measurement_temperature 180
_cell_measurement_theta_max 45
_cell_measurement_theta_min 5
_cell_volume 7043.0(3)
_computing_cell_refinement 'Apex3 (Bruker AXS, 2015)'
_computing_data_collection 'Apex3 (Bruker AXS, 2015)'
_computing_data_reduction 'Apex3 (Bruker AXS, 2015)'
_computing_molecular_graphics 'CAMERON (Watkin et al., 1996)'
_computing_publication_material 'CRYSTALS (Betteridge et al., 2003)'
_computing_structure_refinement 'CRYSTALS (Betteridge et al., 2003)'
_computing_structure_solution 'Superflip (Palatinus & Chapuis, 2007)'
_diffrn_ambient_pressure 101
_diffrn_ambient_temperature 180
_diffrn_measured_fraction_theta_full 0.993
_diffrn_measured_fraction_theta_max 0.992
_diffrn_measurement_device Area
_diffrn_measurement_device_type 'Bruker Kappa Apex3'
_diffrn_measurement_method '\f & \w scans'
_diffrn_radiation_monochromator graphite
_diffrn_radiation_type 'Cu K\a'
_diffrn_radiation_wavelength 1.54178
_diffrn_reflns_av_R_equivalents 0.043
_diffrn_reflns_limit_h_max 26
_diffrn_reflns_limit_h_min -26
_diffrn_reflns_limit_k_max 21
_diffrn_reflns_limit_k_min -21
_diffrn_reflns_limit_l_max 21
_diffrn_reflns_limit_l_min -22
_diffrn_reflns_number 65644
_diffrn_reflns_theta_full 67.68
_diffrn_reflns_theta_max 68.530
_diffrn_reflns_theta_min 2.083
_diffrn_standards_number 0
_exptl_absorpt_coefficient_mu 0.571
_exptl_absorpt_correction_T_max 0.97
_exptl_absorpt_correction_T_min 0.88
_exptl_absorpt_correction_type multi-scan
_exptl_absorpt_process_details 'SADABS (Siemens, 1996)'
_exptl_crystal_colour colourless
_exptl_crystal_density_diffrn 1.167
_exptl_crystal_density_method 'not measured'
_exptl_crystal_description platelet
_exptl_crystal_F_000 2672.003
_exptl_crystal_size_max 0.436
_exptl_crystal_size_mid 0.320
_exptl_crystal_size_min 0.052
_refine_diff_density_max 0.63
_refine_diff_density_min -0.37
_refine_ls_extinction_method None
_refine_ls_goodness_of_fit_ref 0.9176
_refine_ls_hydrogen_treatment constr
_refine_ls_matrix_type full
_refine_ls_number_parameters 887
_refine_ls_number_reflns 12835
_refine_ls_number_restraints 76
_refine_ls_R_factor_all 0.0646
_refine_ls_R_factor_gt 0.0549
_refine_ls_shift/su_max 0.0007851
_refine_ls_shift/su_mean 0.0000488
_refine_ls_structure_factor_coef Fsqd
_refine_ls_weighting_details
;
 Method, part 1, Chebychev polynomial, (Watkin, 1994, Prince, 1982) 
 [weight] = 1.0/[A~0~*T~0~(x)+A~1~*T~1~(x) ... +A~n-1~]*T~n-1~(x)] 
 where A~i~ are the Chebychev coefficients listed below and x= Fcalc/Fmax 
 Method = Robust Weighting (Prince, 1982) 
 W = [weight] * [1-(deltaF/6*sigmaF)^2^]^2^ 
 A~i~ are: 
 2.06 2.52 0.583 
;
_refine_ls_weighting_scheme calc
_refine_ls_wR_factor_all 0.1196
_refine_ls_wR_factor_gt 0.1135
_refine_ls_wR_factor_ref 0.1196
_reflns_limit_h_max 25
_reflns_limit_h_min -26
_reflns_limit_k_max 21
_reflns_limit_k_min 0
_reflns_limit_l_max 22
_reflns_limit_l_min 0
_reflns_number_gt 11220
_reflns_number_total 12849
_reflns_threshold_expression I>2.0\s(I)
_oxford_diffrn_Wilson_B_factor 2.63
_oxford_diffrn_Wilson_scale 181.85
_oxford_refine_ls_r_factor_ref 0.0645
_oxford_refine_ls_scale 0.083868(13)
_oxford_reflns_number_all 12848
_oxford_reflns_threshold_expression_ref I>-3.0\s(I)
_cod_data_source_file c8nj02577k2.cif
_cod_data_source_block 9
_cod_depositor_comments
;
The following automatic conversions were performed:

'_atom_sites_solution_primary' value 'Other' changed to 'other'
according to
/home/data/users/saulius/crontab/automatic-downloads/rss-feeds/RSC/lib/dictionaries/cif_core.dic
dictionary named 'cif_core.dic' version 2.4.2 from 2011-04-26.

Automatic conversion script
Id: cif_fix_values 4973 2017-02-22 13:04:09Z antanas 

 Adding full bibliography for 7057693--7057697.cif.
;
_cod_original_sg_symbol_Hall '-P 2ybc '
_cod_original_sg_symbol_H-M 'P 21/c '
_cod_database_code 7057695

loop_
_symmetry_equiv_pos_as_xyz
x,y,z
-x,-y,-z
x,-y+1/2,z+1/2
-x,y+1/2,-z+1/2

loop_
_atom_site_label
_atom_site_type_symbol
_atom_site_fract_x
_atom_site_fract_y
_atom_site_fract_z
_atom_site_U_iso_or_equiv
_atom_site_occupancy
_atom_site_adp_type
_atom_site_refinement_flags_posn
_atom_site_refinement_flags_adp
_atom_site_refinement_flags_occupancy
_atom_site_disorder_assembly
_atom_site_disorder_group
C1 C 0.67006(11) 0.93793(11) 0.44611(13) 0.0391 1.0000 Uani . . . . .
C2 C 0.73462(10) 0.93763(12) 0.42927(14) 0.0400 1.0000 Uani . . . . .
C3 C 0.75266(9) 0.86010(11) 0.41012(12) 0.0323 1.0000 Uani . . . . .
C4 C 0.76669(9) 0.80534(12) 0.46518(12) 0.0345 1.0000 Uani . . . . .
C5 C 0.77256(9) 0.73166(11) 0.44660(12) 0.0319 1.0000 Uani . . . . .
C6 C 0.76109(8) 0.71106(11) 0.37130(11) 0.0283 1.0000 Uani . . . . .
C7 C 0.74980(9) 0.76563(11) 0.31595(11) 0.0288 1.0000 Uani . . . . .
C8 C 0.72694(10) 0.74107(12) 0.23513(12) 0.0334 1.0000 Uani . . . . .
C9 C 0.67431(10) 0.68683(11) 0.23468(11) 0.0313 1.0000 Uani . . . . .
C10 C 0.68795(9) 0.62954(11) 0.28760(11) 0.0310 1.0000 Uani . . . . .
C11 C 0.64041(10) 0.58144(12) 0.29386(12) 0.0373 1.0000 Uani . . . . .
C12 C 0.57866(11) 0.59580(13) 0.25472(13) 0.0423 1.0000 Uani . . . . .
C13 C 0.56293(10) 0.65703(13) 0.20800(13) 0.0414 1.0000 Uani . . . . .
C14 C 0.49477(11) 0.68215(15) 0.18210(15) 0.0528 1.0000 Uani . . . . .
C15 C 0.47674(10) 0.72010(15) 0.24776(15) 0.0491 1.0000 Uani . . . . .
C16 C 0.45884(12) 0.67806(16) 0.30208(18) 0.0593 1.0000 Uani . . . . .
C17 C 0.45034(14) 0.70967(17) 0.3670(2) 0.0677 1.0000 Uani . . . . .
C18 C 0.46227(13) 0.78432(16) 0.38097(18) 0.0608 1.0000 Uani . . . . .
C19 C 0.47980(10) 0.82911(14) 0.32775(17) 0.0507 1.0000 Uani . . . . .
C20 C 0.49500(11) 0.91040(14) 0.34407(18) 0.0568 1.0000 Uani . . . . .
C21 C 0.55515(11) 0.92423(12) 0.40598(16) 0.0464 1.0000 Uani . . . . .
C22 C 0.55304(14) 0.93489(13) 0.48029(18) 0.0558 1.0000 Uani . . . . .
C23 C 0.60719(15) 0.94715(14) 0.53662(17) 0.0577 1.0000 Uani . . . . .
C24 C 0.66528(13) 0.94802(12) 0.51992(15) 0.0489 1.0000 Uani . . . . .
C25 C 0.61448(10) 0.92612(11) 0.38962(13) 0.0380 1.0000 Uani . . . . .
C26 C 0.48324(10) 0.79601(15) 0.26004(16) 0.0506 1.0000 Uani . . . . .
C27 C 0.61233(10) 0.69956(12) 0.19460(11) 0.0353 1.0000 Uani . . . . .
C28 C 0.74930(8) 0.83970(11) 0.33604(11) 0.0296 1.0000 Uani . . . . .
C29 C 0.75301(9) 0.63149(11) 0.34278(12) 0.0315 1.0000 Uani . . . . .
O30 O 0.61798(7) 0.91207(8) 0.31663(9) 0.0406 1.0000 Uani . . . . .
C31 C 0.61083(13) 0.97468(14) 0.26768(15) 0.0517 1.0000 Uani . . . . .
C32 C 0.60588(13) 0.94678(15) 0.18893(15) 0.0530 1.0000 Uani . . . . .
C33 C 0.5943(2) 1.00749(19) 0.1301(2) 0.0891 1.0000 Uani . . . . .
O34 O 0.49123(9) 0.84021(11) 0.20193(12) 0.0682 1.0000 Uani D U . . .
C35 C 0.42646(19) 0.8604(4) 0.1588(3) 0.0795 0.650(8) Uani D U P 1 1
C36 C 0.4312(3) 0.9073(5) 0.0933(4) 0.1103 0.650(8) Uani D U P 1 1
C37 C 0.3659(4) 0.9247(6) 0.0428(5) 0.1071 0.650(8) Uani D U P 1 1
C235 C 0.4510(4) 0.8426(5) 0.1266(3) 0.0753 0.350(8) Uani D U P 1 2
C236 C 0.4080(5) 0.9060(7) 0.1295(7) 0.0899 0.350(8) Uani D U P 1 2
C237 C 0.3562(7) 0.9002(8) 0.0554(8) 0.0969 0.350(8) Uani D U P 1 2
O38 O 0.59823(8) 0.75914(9) 0.14578(8) 0.0415 1.0000 Uani . . . . .
C39 C 0.61250(14) 0.74760(15) 0.07453(14) 0.0548 1.0000 Uani . . . . .
C40 C 0.59233(15) 0.81294(18) 0.02595(16) 0.0628 1.0000 Uani . . . . .
C41 C 0.61092(14) 0.8062(2) -0.04862(18) 0.0794 1.0000 Uani . . . . .
O42 O 0.74105(6) 0.89276(8) 0.28017(8) 0.0347 1.0000 Uani . . . . .
C43 C 0.79981(11) 0.91756(14) 0.26701(14) 0.0445 1.0000 Uani . . . . .
C44 C 0.78578(13) 0.96170(16) 0.19476(15) 0.0567 1.0000 Uani . . . . .
C45 C 0.76014(15) 0.91418(18) 0.12566(16) 0.0635 1.0000 Uani . . . . .
C46 C 0.76291(10) 0.57303(12) 0.40427(13) 0.0375 1.0000 Uani . . . . .
C101 C 1.02682(9) 0.25433(10) 0.11611(9) 0.0233 1.0000 Uani . . . . .
C102 C 1.04270(9) 0.18718(10) 0.16722(10) 0.0266 1.0000 Uani . . . . .
C103 C 1.04134(9) 0.20836(10) 0.24674(10) 0.0235 1.0000 Uani . . . . .
C104 C 1.08940(9) 0.25134(10) 0.29039(11) 0.0273 1.0000 Uani . . . . .
C105 C 1.08354(9) 0.28527(10) 0.35589(11) 0.0274 1.0000 Uani . . . . .
C106 C 1.02697(9) 0.28038(10) 0.37665(10) 0.0243 1.0000 Uani . . . . .
C107 C 0.97941(8) 0.23401(10) 0.33632(10) 0.0229 1.0000 Uani . . . . .
C108 C 0.91585(9) 0.23802(10) 0.35419(10) 0.0254 1.0000 Uani . . . . .
C109 C 0.90041(9) 0.31969(10) 0.35472(10) 0.0242 1.0000 Uani . . . . .
C110 C 0.94804(9) 0.36637(11) 0.39488(10) 0.0260 1.0000 Uani . . . . .
C111 C 0.93907(9) 0.44222(11) 0.38971(10) 0.0289 1.0000 Uani . . . . .
C112 C 0.88597(9) 0.47115(11) 0.34005(11) 0.0297 1.0000 Uani . . . . .
C113 C 0.83915(9) 0.42602(11) 0.29729(10) 0.0263 1.0000 Uani . . . . .
C114 C 0.78819(9) 0.45747(11) 0.23251(11) 0.0295 1.0000 Uani . . . . .
C115 C 0.81820(8) 0.47561(10) 0.16816(10) 0.0260 1.0000 Uani . . . . .
C116 C 0.84280(9) 0.54584(11) 0.16269(11) 0.0308 1.0000 Uani . . . . .
C117 C 0.87893(10) 0.56065(11) 0.11232(11) 0.0316 1.0000 Uani . . . . .
C118 C 0.89202(9) 0.50409(10) 0.06781(11) 0.0281 1.0000 Uani . . . . .
C119 C 0.86725(8) 0.43339(10) 0.06981(10) 0.0234 1.0000 Uani . . . . .
C120 C 0.88324(9) 0.37263(10) 0.02012(10) 0.0251 1.0000 Uani . . . . .
C121 C 0.95052(8) 0.34423(10) 0.04621(9) 0.0228 1.0000 Uani . . . . .
C122 C 0.99971(9) 0.37947(11) 0.02407(11) 0.0285 1.0000 Uani . . . . .
C123 C 1.06104(9) 0.35374(11) 0.04797(11) 0.0310 1.0000 Uani . . . . .
C124 C 1.07439(9) 0.29212(11) 0.09394(10) 0.0277 1.0000 Uani . . . . .
C125 C 0.96499(8) 0.28126(10) 0.09110(9) 0.0215 1.0000 Uani . . . . .
C126 C 0.82847(8) 0.42088(10) 0.11847(10) 0.0239 1.0000 Uani . . . . .
C127 C 0.84552(9) 0.34974(10) 0.30913(10) 0.0250 1.0000 Uani . . . . .
C128 C 0.98853(8) 0.19473(9) 0.27457(10) 0.0223 1.0000 Uani . . . . .
C129 C 1.00901(9) 0.32873(11) 0.43600(10) 0.0279 1.0000 Uani . . . . .
O130 O 0.91660(6) 0.24493(7) 0.11213(7) 0.0265 1.0000 Uani . . . . .
C131 C 0.89023(10) 0.18648(12) 0.06103(12) 0.0358 1.0000 Uani . . . . .
C132 C 0.83253(11) 0.15717(15) 0.08128(14) 0.0493 1.0000 Uani . . . . .
C133 C 0.80750(17) 0.0910(2) 0.0324(2) 0.0866 1.0000 Uani . . . . .
O134 O 0.80171(6) 0.35201(7) 0.11926(8) 0.0296 1.0000 Uani . . . . .
C135 C 0.73474(10) 0.34956(13) 0.08520(13) 0.0394 1.0000 Uani . . . . .
C136 C 0.71917(11) 0.34693(16) -0.00026(15) 0.0517 1.0000 Uani . . . . .
C137 C 0.64803(13) 0.3451(2) -0.03343(19) 0.0790 1.0000 Uani . . . . .
O138 O 0.79732(6) 0.30311(7) 0.27275(7) 0.0295 1.0000 Uani . . . . .
C139 C 0.75726(11) 0.28312(16) 0.32015(15) 0.0516 1.0000 Uani . . . . .
C140 C 0.70781(13) 0.23121(18) 0.27768(18) 0.0657 1.0000 Uani . . . . .
C141 C 0.7351(2) 0.1594(2) 0.2604(3) 0.1193 1.0000 Uani . . . . .
O142 O 0.94243(6) 0.14614(7) 0.23771(7) 0.0269 1.0000 Uani D . . . .
C143 C 0.94475(11) 0.07528(11) 0.27483(13) 0.0295 0.846(3) Uani D U P 2 1
C144 C 0.97633(12) 0.01919(12) 0.23634(13) 0.0342 0.846(3) Uani D U P 2 1
C145 C 0.9780(5) -0.0576(2) 0.2712(4) 0.0438 0.846(3) Uani D U P 2 1
C343 C 0.9643(6) 0.0708(3) 0.2301(6) 0.0294 0.154(3) Uani D U P 2 2
C344 C 0.9551(7) 0.0226(6) 0.2934(6) 0.0342 0.154(3) Uani D U P 2 2
C345 C 0.977(3) -0.0557(11) 0.281(3) 0.0440 0.154(3) Uani D U P 2 2
C146 C 1.06098(10) 0.38032(12) 0.47759(12) 0.0380 1.0000 Uani . . . . .
H21 H 0.7670 0.9562 0.4739 0.0521 1.0000 Uiso R . . . .
H22 H 0.7331 0.9710 0.3843 0.0511 1.0000 Uiso R . . . .
H41 H 0.7705 0.8203 0.5195 0.0458 1.0000 Uiso R . . . .
H51 H 0.7844 0.6944 0.4863 0.0438 1.0000 Uiso R . . . .
H81 H 0.7621 0.7178 0.2172 0.0472 1.0000 Uiso R . . . .
H82 H 0.7095 0.7848 0.2030 0.0458 1.0000 Uiso R . . . .
H111 H 0.6488 0.5377 0.3279 0.0479 1.0000 Uiso R . . . .
H121 H 0.5448 0.5613 0.2615 0.0540 1.0000 Uiso R . . . .
H142 H 0.4915 0.7181 0.1385 0.0666 1.0000 Uiso R . . . .
H141 H 0.4661 0.6387 0.1659 0.0667 1.0000 Uiso R . . . .
H161 H 0.4509 0.6252 0.2926 0.0771 1.0000 Uiso R . . . .
H171 H 0.4352 0.6805 0.4033 0.0890 1.0000 Uiso R . . . .
H181 H 0.4602 0.8066 0.4288 0.0801 1.0000 Uiso R . . . .
H201 H 0.4983 0.9349 0.2956 0.0749 1.0000 Uiso R . . . .
H202 H 0.4607 0.9337 0.3615 0.0743 1.0000 Uiso R . . . .
H221 H 0.5129 0.9322 0.4920 0.0759 1.0000 Uiso R . . . .
H231 H 0.6062 0.9538 0.5898 0.0731 1.0000 Uiso R . . . .
H241 H 0.7043 0.9555 0.5597 0.0640 1.0000 Uiso R . . . .
H291 H 0.7865 0.6247 0.3126 0.0419 1.0000 Uiso R . . . .
H311 H 0.6497 1.0091 0.2840 0.0718 1.0000 Uiso R . . . .
H312 H 0.5701 1.0030 0.2690 0.0717 1.0000 Uiso R . . . .
H322 H 0.6458 0.9171 0.1879 0.0723 1.0000 Uiso R . . . .
H321 H 0.5647 0.9137 0.1737 0.0726 1.0000 Uiso R . . . .
H331 H 0.6001 0.9870 0.0819 0.1377 1.0000 Uiso R . . . .
H333 H 0.6276 1.0471 0.1488 0.1370 1.0000 Uiso R . . . .
H332 H 0.5487 1.0267 0.1234 0.1371 1.0000 Uiso R . . . .
H351 H 0.4031 0.8873 0.1926 0.1156 0.650(8) Uiso R . P 1 1
H352 H 0.4005 0.8167 0.1340 0.1154 0.650(8) Uiso R . P 1 1
H362 H 0.4528 0.9574 0.1102 0.1347 0.650(8) Uiso R . P 1 1
H361 H 0.4559 0.8784 0.0623 0.1342 0.650(8) Uiso R . P 1 1
H371 H 0.3709 0.9661 0.0076 0.1556 0.650(8) Uiso R . P 1 1
H373 H 0.3340 0.9393 0.0724 0.1559 0.650(8) Uiso R . P 1 1
H372 H 0.3572 0.8745 0.0157 0.1558 0.650(8) Uiso R . P 1 1
H2351 H 0.4749 0.8565 0.0898 0.1011 0.350(8) Uiso R . P 1 2
H2352 H 0.4296 0.7959 0.1093 0.1010 0.350(8) Uiso R . P 1 2
H2361 H 0.4278 0.9550 0.1378 0.1073 0.350(8) Uiso R . P 1 2
H2362 H 0.3887 0.8953 0.1717 0.1070 0.350(8) Uiso R . P 1 2
H2372 H 0.3487 0.9513 0.0336 0.1365 0.350(8) Uiso R . P 1 2
H2371 H 0.3704 0.8636 0.0212 0.1363 0.350(8) Uiso R . P 1 2
H2373 H 0.3178 0.8808 0.0692 0.1360 0.350(8) Uiso R . P 1 2
H391 H 0.6597 0.7381 0.0786 0.0776 1.0000 Uiso R . . . .
H392 H 0.5864 0.7051 0.0484 0.0775 1.0000 Uiso R . . . .
H401 H 0.6164 0.8572 0.0532 0.0814 1.0000 Uiso R . . . .
H402 H 0.5445 0.8172 0.0149 0.0816 1.0000 Uiso R . . . .
H412 H 0.5905 0.8462 -0.0820 0.1241 1.0000 Uiso R . . . .
H411 H 0.6584 0.8096 -0.0362 0.1238 1.0000 Uiso R . . . .
H413 H 0.5953 0.7567 -0.0697 0.1235 1.0000 Uiso R . . . .
H432 H 0.8209 0.9504 0.3108 0.0615 1.0000 Uiso R . . . .
H431 H 0.8278 0.8728 0.2639 0.0624 1.0000 Uiso R . . . .
H441 H 0.8260 0.9821 0.1894 0.0721 1.0000 Uiso R . . . .
H442 H 0.7527 1.0008 0.1954 0.0727 1.0000 Uiso R . . . .
H451 H 0.7530 0.9458 0.0794 0.1059 1.0000 Uiso R . . . .
H452 H 0.7914 0.8754 0.1250 0.1064 1.0000 Uiso R . . . .
H453 H 0.7188 0.8918 0.1292 0.1047 1.0000 Uiso R . . . .
H461 H 0.7564 0.5217 0.3840 0.0615 1.0000 Uiso R . . . .
H463 H 0.8059 0.5760 0.4381 0.0606 1.0000 Uiso R . . . .
H462 H 0.7320 0.5798 0.4352 0.0605 1.0000 Uiso R . . . .
H1021 H 1.0860 0.1702 0.1664 0.0383 1.0000 Uiso R . . . .
H1022 H 1.0117 0.1461 0.1484 0.0386 1.0000 Uiso R . . . .
H1041 H 1.1274 0.2585 0.2728 0.0365 1.0000 Uiso R . . . .
H1051 H 1.1187 0.3144 0.3862 0.0374 1.0000 Uiso R . . . .
H1082 H 0.9173 0.2166 0.4053 0.0327 1.0000 Uiso R . . . .
H1081 H 0.8826 0.2131 0.3143 0.0339 1.0000 Uiso R . . . .
H1111 H 0.9712 0.4766 0.4197 0.0378 1.0000 Uiso R . . . .
H1121 H 0.8811 0.5244 0.3344 0.0404 1.0000 Uiso R . . . .
H1141 H 0.7711 0.5039 0.2499 0.0400 1.0000 Uiso R . . . .
H1142 H 0.7535 0.4194 0.2154 0.0395 1.0000 Uiso R . . . .
H1161 H 0.8333 0.5860 0.1936 0.0414 1.0000 Uiso R . . . .
H1171 H 0.8967 0.6108 0.1091 0.0405 1.0000 Uiso R . . . .
H1181 H 0.9198 0.5142 0.0332 0.0378 1.0000 Uiso R . . . .
H1201 H 0.8774 0.3924 -0.0318 0.0345 1.0000 Uiso R . . . .
H1202 H 0.8522 0.3306 0.0181 0.0341 1.0000 Uiso R . . . .
H1221 H 0.9910 0.4235 -0.0096 0.0378 1.0000 Uiso R . . . .
H1231 H 1.0959 0.3787 0.0335 0.0404 1.0000 Uiso R . . . .
H1241 H 1.1184 0.2743 0.1115 0.0364 1.0000 Uiso R . . . .
H1291 H 0.9981 0.2933 0.4736 0.0371 1.0000 Uiso R . . . .
H1311 H 0.9228 0.1452 0.0663 0.0487 1.0000 Uiso R . . . .
H1312 H 0.8772 0.2055 0.0063 0.0489 1.0000 Uiso R . . . .
H1321 H 0.8437 0.1423 0.1350 0.0633 1.0000 Uiso R . . . .
H1322 H 0.7988 0.1945 0.0732 0.0638 1.0000 Uiso R . . . .
H1331 H 0.7670 0.0758 0.0441 0.1364 1.0000 Uiso R . . . .
H1333 H 0.8385 0.0505 0.0464 0.1364 1.0000 Uiso R . . . .
H1332 H 0.8014 0.1032 -0.0219 0.1364 1.0000 Uiso R . . . .
H1351 H 0.7129 0.3937 0.1027 0.0542 1.0000 Uiso R . . . .
H1352 H 0.7183 0.3032 0.1043 0.0541 1.0000 Uiso R . . . .
H1361 H 0.7346 0.3936 -0.0189 0.0681 1.0000 Uiso R . . . .
H1362 H 0.7384 0.3027 -0.0176 0.0678 1.0000 Uiso R . . . .
H1372 H 0.6390 0.3445 -0.0897 0.1224 1.0000 Uiso R . . . .
H1371 H 0.6289 0.3895 -0.0151 0.1221 1.0000 Uiso R . . . .
H1373 H 0.6322 0.2989 -0.0128 0.1233 1.0000 Uiso R . . . .
H1392 H 0.7816 0.2568 0.3673 0.0700 1.0000 Uiso R . . . .
H1391 H 0.7365 0.3291 0.3345 0.0701 1.0000 Uiso R . . . .
H1401 H 0.6840 0.2572 0.2296 0.0898 1.0000 Uiso R . . . .
H1402 H 0.6776 0.2216 0.3100 0.0893 1.0000 Uiso R . . . .
H1412 H 0.6997 0.1287 0.2321 0.1871 1.0000 Uiso R . . . .
H1411 H 0.7653 0.1704 0.2300 0.1879 1.0000 Uiso R . . . .
H1413 H 0.7555 0.1369 0.3087 0.1869 1.0000 Uiso R . . . .
H1461 H 1.0455 0.4088 0.5159 0.0635 1.0000 Uiso R . . . .
H1462 H 1.0986 0.3499 0.5036 0.0632 1.0000 Uiso R . . . .
H1463 H 1.0720 0.4151 0.4414 0.0647 1.0000 Uiso R . . . .
H1431 H 0.9678 0.0799 0.3260 0.0380 0.846(3) Uiso R . P 2 1
H1432 H 0.9031 0.0593 0.2727 0.0380 0.846(3) Uiso R . P 2 1
H1441 H 1.0180 0.0355 0.2390 0.0439 0.846(3) Uiso R . P 2 1
H1442 H 0.9535 0.0157 0.1850 0.0439 0.846(3) Uiso R . P 2 1
H1451 H 0.9984 -0.0910 0.2451 0.0493 0.846(3) Uiso R . P 2 1
H1452 H 1.0011 -0.0548 0.3225 0.0493 0.846(3) Uiso R . P 2 1
H1453 H 0.9365 -0.0745 0.2685 0.0493 0.846(3) Uiso R . P 2 1
H3431 H 1.0079 0.0722 0.2317 0.0377 0.154(3) Uiso R . P 2 2
H3432 H 0.9415 0.0505 0.1833 0.0377 0.154(3) Uiso R . P 2 2
H3441 H 0.9850 0.0356 0.3388 0.0437 0.154(3) Uiso R . P 2 2
H3442 H 0.9137 0.0301 0.2992 0.0437 0.154(3) Uiso R . P 2 2
H3451 H 0.9711 -0.0857 0.3206 0.0493 0.154(3) Uiso R . P 2 2
H3452 H 1.0188 -0.0632 0.2747 0.0493 0.154(3) Uiso R . P 2 2
H3453 H 0.9475 -0.0687 0.2352 0.0493 0.154(3) Uiso R . P 2 2

loop_
_atom_site_aniso_label
_atom_site_aniso_U_11
_atom_site_aniso_U_22
_atom_site_aniso_U_33
_atom_site_aniso_U_23
_atom_site_aniso_U_13
_atom_site_aniso_U_12
C1 0.0442(12) 0.0212(10) 0.0520(13) -0.0075(9) 0.0122(10) 0.0023(9)
C2 0.0373(12) 0.0300(11) 0.0492(13) -0.0094(9) 0.0046(10) -0.0037(9)
C3 0.0228(9) 0.0291(10) 0.0424(12) -0.0080(9) 0.0030(8) -0.0039(8)
C4 0.0279(10) 0.0375(11) 0.0350(11) -0.0073(9) 0.0022(8) -0.0037(9)
C5 0.0225(9) 0.0341(11) 0.0364(11) 0.0009(9) 0.0026(8) 0.0005(8)
C6 0.0179(8) 0.0290(10) 0.0371(10) -0.0029(8) 0.0052(8) 0.0002(7)
C7 0.0214(9) 0.0302(10) 0.0349(10) -0.0031(8) 0.0072(8) -0.0020(8)
C8 0.0351(11) 0.0325(11) 0.0338(11) -0.0025(8) 0.0109(9) -0.0018(8)
C9 0.0361(11) 0.0276(10) 0.0299(10) -0.0064(8) 0.0074(8) -0.0017(8)
C10 0.0347(10) 0.0255(10) 0.0331(10) -0.0080(8) 0.0088(8) -0.0003(8)
C11 0.0424(12) 0.0264(10) 0.0405(12) -0.0031(9) 0.0059(9) -0.0045(9)
C12 0.0394(12) 0.0368(12) 0.0466(13) -0.0052(10) 0.0031(10) -0.0142(10)
C13 0.0352(11) 0.0405(12) 0.0410(12) -0.0070(10) -0.0042(9) -0.0065(9)
C14 0.0363(12) 0.0558(15) 0.0549(15) 0.0010(12) -0.0099(11) -0.0114(11)
C15 0.0235(10) 0.0528(15) 0.0623(15) 0.0054(12) -0.0054(10) -0.0047(10)
C16 0.0438(14) 0.0521(16) 0.080(2) -0.0013(14) 0.0114(13) -0.0124(12)
C17 0.0538(17) 0.0601(18) 0.092(2) 0.0049(16) 0.0244(16) -0.0146(14)
C18 0.0457(14) 0.0594(17) 0.079(2) 0.0003(15) 0.0197(14) -0.0043(13)
C19 0.0237(11) 0.0473(14) 0.0773(18) 0.0082(13) 0.0054(11) 0.0054(10)
C20 0.0327(12) 0.0448(14) 0.092(2) 0.0075(14) 0.0150(13) 0.0135(11)
C21 0.0422(13) 0.0256(11) 0.0741(17) 0.0000(11) 0.0199(12) 0.0096(9)
C22 0.0607(17) 0.0332(13) 0.085(2) -0.0032(13) 0.0390(16) 0.0105(11)
C23 0.086(2) 0.0343(13) 0.0631(17) -0.0098(12) 0.0387(16) 0.0036(13)
C24 0.0657(16) 0.0294(11) 0.0532(14) -0.0126(10) 0.0180(12) -0.0008(11)
C25 0.0404(12) 0.0240(10) 0.0507(13) -0.0041(9) 0.0137(10) 0.0067(9)
C26 0.0263(11) 0.0516(15) 0.0681(17) 0.0155(13) 0.0010(11) 0.0047(10)
C27 0.0420(12) 0.0307(11) 0.0300(10) -0.0046(8) 0.0033(9) -0.0025(9)
C28 0.0203(9) 0.0284(10) 0.0385(11) 0.0003(8) 0.0046(8) -0.0025(7)
C29 0.0284(10) 0.0270(10) 0.0402(11) -0.0013(8) 0.0108(8) 0.0043(8)
O30 0.0386(8) 0.0349(8) 0.0462(9) -0.0014(7) 0.0067(7) 0.0075(6)
C31 0.0553(15) 0.0390(13) 0.0595(16) 0.0018(11) 0.0117(12) 0.0061(11)
C32 0.0517(15) 0.0497(15) 0.0543(15) 0.0013(12) 0.0068(12) 0.0058(12)
C33 0.139(3) 0.057(2) 0.067(2) 0.0076(16) 0.017(2) 0.013(2)
O34 0.0668(12) 0.0557(11) 0.0735(13) 0.0149(10) 0.0018(10) -0.0036(10)
C35 0.061(3) 0.089(4) 0.077(4) 0.021(3) -0.003(3) 0.020(3)
C36 0.068(4) 0.145(6) 0.111(5) 0.048(4) 0.012(3) 0.026(4)
C37 0.090(5) 0.111(6) 0.109(5) 0.046(4) 0.005(4) 0.026(4)
C235 0.090(6) 0.070(5) 0.067(5) 0.008(4) 0.021(5) 0.005(5)
C236 0.080(6) 0.070(6) 0.106(7) 0.001(6) -0.002(6) 0.028(5)
C237 0.086(7) 0.085(7) 0.105(7) 0.042(6) -0.005(6) 0.019(6)
O38 0.0502(9) 0.0386(8) 0.0322(8) 0.0018(6) 0.0037(7) 0.0023(7)
C39 0.0725(18) 0.0508(15) 0.0376(13) -0.0025(11) 0.0075(12) 0.0028(13)
C40 0.0621(17) 0.0721(19) 0.0507(15) 0.0126(14) 0.0075(13) 0.0050(15)
C41 0.0517(17) 0.128(3) 0.0596(18) 0.031(2) 0.0164(14) 0.0061(18)
O42 0.0286(7) 0.0310(7) 0.0438(8) 0.0041(6) 0.0078(6) -0.0019(6)
C43 0.0356(12) 0.0460(13) 0.0517(14) 0.0041(11) 0.0106(10) -0.0133(10)
C44 0.0540(15) 0.0550(16) 0.0585(16) 0.0109(13) 0.0095(12) -0.0189(13)
C45 0.0678(18) 0.0713(19) 0.0551(16) 0.0019(14) 0.0224(14) -0.0040(15)
C46 0.0351(11) 0.0306(11) 0.0450(12) 0.0024(9) 0.0068(9) 0.0045(9)
C101 0.0296(9) 0.0244(9) 0.0170(8) -0.0026(7) 0.0077(7) 0.0032(7)
C102 0.0318(10) 0.0247(9) 0.0247(9) 0.0023(7) 0.0096(8) 0.0077(8)
C103 0.0284(9) 0.0195(9) 0.0223(9) 0.0050(7) 0.0059(7) 0.0065(7)
C104 0.0249(9) 0.0272(9) 0.0301(10) 0.0073(8) 0.0075(8) 0.0026(7)
C105 0.0250(9) 0.0270(10) 0.0270(9) 0.0029(8) 0.0005(7) -0.0014(7)
C106 0.0273(9) 0.0243(9) 0.0193(8) 0.0044(7) 0.0025(7) 0.0009(7)
C107 0.0255(9) 0.0205(8) 0.0218(9) 0.0061(7) 0.0044(7) 0.0005(7)
C108 0.0294(10) 0.0245(9) 0.0239(9) 0.0034(7) 0.0093(7) -0.0025(7)
C109 0.0303(10) 0.0256(9) 0.0201(8) 0.0005(7) 0.0124(7) -0.0012(7)
C110 0.0321(10) 0.0306(10) 0.0167(8) -0.0014(7) 0.0089(7) -0.0008(8)
C111 0.0342(10) 0.0282(10) 0.0249(9) -0.0076(8) 0.0087(8) -0.0040(8)
C112 0.0374(11) 0.0230(9) 0.0306(10) -0.0042(8) 0.0120(8) 0.0018(8)
C113 0.0287(9) 0.0297(10) 0.0238(9) -0.0021(7) 0.0125(8) 0.0027(8)
C114 0.0288(10) 0.0285(10) 0.0327(10) -0.0032(8) 0.0104(8) 0.0057(8)
C115 0.0233(9) 0.0260(9) 0.0257(9) 0.0015(7) 0.0008(7) 0.0052(7)
C116 0.0337(10) 0.0224(9) 0.0333(10) -0.0022(8) 0.0027(8) 0.0052(8)
C117 0.0360(11) 0.0218(9) 0.0346(11) 0.0021(8) 0.0044(8) -0.0015(8)
C118 0.0296(10) 0.0270(10) 0.0274(10) 0.0059(8) 0.0064(8) 0.0005(8)
C119 0.0215(9) 0.0244(9) 0.0216(9) 0.0022(7) 0.0001(7) 0.0047(7)
C120 0.0271(9) 0.0273(9) 0.0197(8) 0.0019(7) 0.0034(7) 0.0033(7)
C121 0.0263(9) 0.0252(9) 0.0170(8) -0.0018(7) 0.0055(7) 0.0018(7)
C122 0.0329(10) 0.0269(9) 0.0265(9) 0.0046(8) 0.0087(8) -0.0005(8)
C123 0.0291(10) 0.0354(11) 0.0312(10) 0.0033(8) 0.0124(8) -0.0028(8)
C124 0.0243(9) 0.0340(10) 0.0254(9) -0.0006(8) 0.0073(7) 0.0043(8)
C125 0.0268(9) 0.0233(9) 0.0168(8) -0.0029(7) 0.0098(7) 0.0000(7)
C126 0.0238(9) 0.0193(9) 0.0263(9) 0.0019(7) 0.0018(7) 0.0018(7)
C127 0.0285(9) 0.0288(10) 0.0204(9) -0.0028(7) 0.0112(7) -0.0031(8)
C128 0.0262(9) 0.0163(8) 0.0219(8) 0.0054(7) 0.0014(7) 0.0016(7)
C129 0.0330(10) 0.0286(10) 0.0204(9) -0.0004(7) 0.0034(8) -0.0025(8)
O130 0.0267(7) 0.0279(7) 0.0275(7) 0.0019(5) 0.0116(5) -0.0009(5)
C131 0.0378(11) 0.0314(11) 0.0369(11) -0.0001(9) 0.0072(9) -0.0067(9)
C132 0.0358(12) 0.0548(15) 0.0521(14) 0.0140(12) 0.0014(10) -0.0136(11)
C133 0.085(2) 0.075(2) 0.085(2) 0.0099(18) -0.0069(19) -0.0478(19)
O134 0.0323(7) 0.0234(7) 0.0347(7) -0.0012(5) 0.0114(6) -0.0023(5)
C135 0.0305(11) 0.0404(12) 0.0490(13) -0.0086(10) 0.0128(9) -0.0072(9)
C136 0.0333(12) 0.0616(16) 0.0559(15) -0.0162(13) 0.0033(11) -0.0022(11)
C137 0.0388(15) 0.108(3) 0.079(2) -0.039(2) -0.0058(14) -0.0015(16)
O138 0.0263(7) 0.0328(7) 0.0301(7) 0.0000(6) 0.0083(5) -0.0063(6)
C139 0.0398(13) 0.0647(17) 0.0571(15) -0.0068(13) 0.0249(12) -0.0159(12)
C140 0.0463(15) 0.080(2) 0.0750(19) -0.0089(16) 0.0233(14) -0.0293(15)
C141 0.098(3) 0.068(2) 0.204(5) -0.039(3) 0.061(3) -0.044(2)
O142 0.0323(7) 0.0194(6) 0.0264(7) 0.0002(5) 0.0024(5) -0.0023(5)
C143 0.0352(12) 0.0234(11) 0.0301(12) 0.0017(9) 0.0087(9) -0.0058(9)
C144 0.0433(14) 0.0265(13) 0.0329(12) 0.0027(10) 0.0098(10) 0.0009(10)
C145 0.0557(16) 0.0228(11) 0.047(3) 0.0006(12) 0.002(2) -0.0010(10)
C343 0.0351(16) 0.0232(15) 0.0304(15) 0.0015(14) 0.0089(13) -0.0054(13)
C344 0.0431(17) 0.0265(16) 0.0332(15) 0.0028(14) 0.0095(14) 0.0008(14)
C345 0.0557(18) 0.0228(14) 0.047(3) 0.0006(15) 0.002(2) -0.0011(13)
C146 0.0388(11) 0.0387(12) 0.0308(11) -0.0086(9) -0.0015(9) -0.0017(9)

loop_
_atom_type_symbol
_atom_type_scat_dispersion_real
_atom_type_scat_dispersion_imag
_atom_type_scat_Cromer_Mann_a1
_atom_type_scat_Cromer_Mann_b1
_atom_type_scat_Cromer_Mann_a2
_atom_type_scat_Cromer_Mann_b2
_atom_type_scat_Cromer_Mann_a3
_atom_type_scat_Cromer_Mann_b3
_atom_type_scat_Cromer_Mann_a4
_atom_type_scat_Cromer_Mann_b4
_atom_type_scat_Cromer_Mann_c
_atom_type_scat_source
C 0.0181 0.0091 2.3100 20.8439 1.0200 10.2075 1.5886 0.5687 0.8650 51.6512 0.2156 'International Tables Vol C 4.2.6.8 and 6.1.1.4'
H 0.0000 0.0000 0.4930 10.5109 0.3229 26.1257 0.1402 3.1424 0.0408 57.7998 0.0030 'International Tables Vol C 4.2.6.8 and 6.1.1.4'
O 0.0492 0.0322 3.0485 13.2771 2.2868 5.7011 1.5463 0.3239 0.8670 32.9089 0.2508 'International Tables Vol C 4.2.6.8 and 6.1.1.4'

loop_
_geom_angle_atom_site_label_1
_geom_angle_atom_site_label_2
_geom_angle_atom_site_label_3
_geom_angle
_geom_angle_publ_flag
C2 C1 C24 119.8(2) yes
C2 C1 C25 121.9(2) yes
C24 C1 C25 118.2(2) yes
C1 C2 C3 110.99(17) yes
C1 C2 H21 109.9 no
C3 C2 H21 109.1 no
C1 C2 H22 108.6 no
C3 C2 H22 108.6 no
H21 C2 H22 109.6 no
C2 C3 C4 120.81(19) yes
C2 C3 C28 121.10(19) yes
C4 C3 C28 117.76(18) yes
C3 C4 C5 121.53(19) yes
C3 C4 H41 118.0 no
C5 C4 H41 120.4 no
C4 C5 C6 119.71(19) yes
C4 C5 H51 120.2 no
C6 C5 H51 120.1 no
C5 C6 C7 119.14(18) yes
C5 C6 C29 124.69(18) yes
C7 C6 C29 115.86(17) yes
C6 C7 C8 117.42(17) yes
C6 C7 C28 120.20(18) yes
C8 C7 C28 121.46(18) yes
C7 C8 C9 105.16(16) yes
C7 C8 H81 110.6 no
C9 C8 H81 111.9 no
C7 C8 H82 109.2 no
C9 C8 H82 109.3 no
H81 C8 H82 110.5 no
C8 C9 C10 116.60(18) yes
C8 C9 C27 122.46(19) yes
C10 C9 C27 119.89(19) yes
C9 C10 C11 119.32(19) yes
C9 C10 C29 116.27(17) yes
C11 C10 C29 123.80(19) yes
C10 C11 C12 119.7(2) yes
C10 C11 H111 121.9 no
C12 C11 H111 118.3 no
C11 C12 C13 121.8(2) yes
C11 C12 H121 118.4 no
C13 C12 H121 119.9 no
C12 C13 C14 120.2(2) yes
C12 C13 C27 117.6(2) yes
C14 C13 C27 121.6(2) yes
C13 C14 C15 108.60(19) yes
C13 C14 H142 107.8 no
C15 C14 H142 110.5 no
C13 C14 H141 110.5 no
C15 C14 H141 108.8 no
H142 C14 H141 110.7 no
C14 C15 C16 119.8(2) yes
C14 C15 C26 122.4(2) yes
C16 C15 C26 117.5(3) yes
C15 C16 C17 121.1(3) yes
C15 C16 H161 118.6 no
C17 C16 H161 120.2 no
C16 C17 C18 120.4(3) yes
C16 C17 H171 120.7 no
C18 C17 H171 118.9 no
C17 C18 C19 120.6(3) yes
C17 C18 H181 121.3 no
C19 C18 H181 118.1 no
C18 C19 C20 120.7(3) yes
C18 C19 C26 117.2(3) yes
C20 C19 C26 122.1(3) yes
C19 C20 C21 114.2(2) yes
C19 C20 H201 108.1 no
C21 C20 H201 109.9 no
C19 C20 H202 109.4 no
C21 C20 H202 106.0 no
H201 C20 H202 109.1 no
C20 C21 C22 121.1(2) yes
C20 C21 C25 121.1(2) yes
C22 C21 C25 117.8(2) yes
C21 C22 C23 121.4(2) yes
C21 C22 H221 118.2 no
C23 C22 H221 120.4 no
C22 C23 C24 120.2(3) yes
C22 C23 H231 122.0 no
C24 C23 H231 117.8 no
C1 C24 C23 120.8(3) yes
C1 C24 H241 118.2 no
C23 C24 H241 121.0 no
C21 C25 C1 121.6(2) yes
C21 C25 O30 118.8(2) yes
C1 C25 O30 119.53(19) yes
C19 C26 C15 122.7(2) yes
C19 C26 O34 118.9(2) yes
C15 C26 O34 118.4(3) yes
C13 C27 C9 120.8(2) yes
C13 C27 O38 119.01(19) yes
C9 C27 O38 119.95(19) yes
C7 C28 C3 120.80(19) yes
C7 C28 O42 118.84(18) yes
C3 C28 O42 120.21(18) yes
C6 C29 C10 104.88(15) yes
C6 C29 C46 114.87(17) yes
C10 C29 C46 114.19(17) yes
C6 C29 H291 105.1 no
C10 C29 H291 108.3 no
C46 C29 H291 109.0 no
C25 O30 C31 115.91(17) yes
O30 C31 C32 107.7(2) yes
O30 C31 H311 110.1 no
C32 C31 H311 109.5 no
O30 C31 H312 109.8 no
C32 C31 H312 109.5 no
H311 C31 H312 110.2 no
C31 C32 C33 113.4(2) yes
C31 C32 H322 109.6 no
C33 C32 H322 110.8 no
C31 C32 H321 107.0 no
C33 C32 H321 104.1 no
H322 C32 H321 111.8 no
C32 C33 H331 109.0 no
C32 C33 H333 107.1 no
H331 C33 H333 108.7 no
C32 C33 H332 108.1 no
H331 C33 H332 110.8 no
H333 C33 H332 113.0 no
C26 O34 C35 105.3(3) yes
C26 O34 C235 126.3(5) yes
O34 C35 C36 108.5(4) yes
O34 C35 H351 110.6 no
C36 C35 H351 111.3 no
O34 C35 H352 113.6 no
C36 C35 H352 103.2 no
H351 C35 H352 109.5 no
C35 C36 C37 111.0(5) yes
C35 C36 H362 112.1 no
C37 C36 H362 106.9 no
C35 C36 H361 107.9 no
C37 C36 H361 108.4 no
H362 C36 H361 110.5 no
C36 C37 H371 107.6 no
C36 C37 H373 113.1 no
H371 C37 H373 110.2 no
C36 C37 H372 98.1 no
H371 C37 H372 112.5 no
H373 C37 H372 114.6 no
O34 C235 C236 103.2(5) yes
O34 C235 H2351 111.1 no
C236 C235 H2351 106.1 no
O34 C235 H2352 114.3 no
C236 C235 H2352 114.9 no
H2351 C235 H2352 107.1 no
C235 C236 C237 104.3(7) yes
C235 C236 H2361 116.2 no
C237 C236 H2361 113.4 no
C235 C236 H2362 105.9 no
C237 C236 H2362 108.1 no
H2361 C236 H2362 108.5 no
C236 C237 H2372 107.3 no
C236 C237 H2371 108.5 no
H2372 C237 H2371 113.6 no
C236 C237 H2373 106.3 no
H2372 C237 H2373 111.1 no
H2371 C237 H2373 109.7 no
C27 O38 C39 114.22(17) yes
O38 C39 C40 109.3(2) yes
O38 C39 H391 113.8 no
C40 C39 H391 108.6 no
O38 C39 H392 108.5 no
C40 C39 H392 106.1 no
H391 C39 H392 110.3 no
C39 C40 C41 111.6(3) yes
C39 C40 H401 107.1 no
C41 C40 H401 106.3 no
C39 C40 H402 108.5 no
C41 C40 H402 108.7 no
H401 C40 H402 114.7 no
C40 C41 H412 108.5 no
C40 C41 H411 106.6 no
H412 C41 H411 112.1 no
C40 C41 H413 106.0 no
H412 C41 H413 111.2 no
H411 C41 H413 112.1 no
C28 O42 C43 112.65(15) yes
O42 C43 C44 108.58(19) yes
O42 C43 H432 107.5 no
C44 C43 H432 109.6 no
O42 C43 H431 109.6 no
C44 C43 H431 111.2 no
H432 C43 H431 110.3 no
C43 C44 C45 112.5(2) yes
C43 C44 H441 107.3 no
C45 C44 H441 106.4 no
C43 C44 H442 110.3 no
C45 C44 H442 106.8 no
H441 C44 H442 113.6 no
C44 C45 H451 109.2 no
C44 C45 H452 107.6 no
H451 C45 H452 111.1 no
C44 C45 H453 108.9 no
H451 C45 H453 109.4 no
H452 C45 H453 110.7 no
C29 C46 H461 113.1 no
C29 C46 H463 111.2 no
H461 C46 H463 107.8 no
C29 C46 H462 110.3 no
H461 C46 H462 105.8 no
H463 C46 H462 108.3 no
C102 C101 C124 120.09(16) yes
C102 C101 C125 122.09(16) yes
C124 C101 C125 117.81(17) yes
C101 C102 C103 109.45(14) yes
C101 C102 H1021 107.9 no
C103 C102 H1021 109.9 no
C101 C102 H1022 110.4 no
C103 C102 H1022 110.0 no
H1021 C102 H1022 109.2 no
C102 C103 C104 120.01(17) yes
C102 C103 C128 121.63(17) yes
C104 C103 C128 117.75(16) yes
C103 C104 C105 121.75(17) yes
C103 C104 H1041 118.1 no
C105 C104 H1041 120.1 no
C104 C105 C106 119.59(17) yes
C104 C105 H1051 119.9 no
C106 C105 H1051 120.5 no
C105 C106 C107 119.50(17) yes
C105 C106 C129 124.61(17) yes
C107 C106 C129 115.55(16) yes
C106 C107 C108 117.54(16) yes
C106 C107 C128 119.78(16) yes
C108 C107 C128 121.96(16) yes
C107 C108 C109 105.52(14) yes
C107 C108 H1082 111.7 no
C109 C108 H1082 108.9 no
C107 C108 H1081 111.2 no
C109 C108 H1081 108.8 no
H1082 C108 H1081 110.6 no
C108 C109 C110 117.00(16) yes
C108 C109 C127 122.54(17) yes
C110 C109 C127 119.81(17) yes
C109 C110 C111 119.21(18) yes
C109 C110 C129 115.84(16) yes
C111 C110 C129 124.72(17) yes
C110 C111 C112 119.98(18) yes
C110 C111 H1111 120.8 no
C112 C111 H1111 119.1 no
C111 C112 C113 121.76(18) yes
C111 C112 H1121 119.7 no
C113 C112 H1121 118.6 no
C112 C113 C114 120.85(17) yes
C112 C113 C127 117.56(17) yes
C114 C113 C127 121.03(17) yes
C113 C114 C115 108.04(15) yes
C113 C114 H1141 109.0 no
C115 C114 H1141 109.5 no
C113 C114 H1142 109.4 no
C115 C114 H1142 110.0 no
H1141 C114 H1142 110.8 no
C114 C115 C116 120.15(17) yes
C114 C115 C126 121.41(17) yes
C116 C115 C126 118.04(17) yes
C115 C116 C117 121.37(18) yes
C115 C116 H1161 119.7 no
C117 C116 H1161 118.9 no
C116 C117 C118 119.16(18) yes
C116 C117 H1171 120.9 no
C118 C117 H1171 119.9 no
C117 C118 C119 121.63(18) yes
C117 C118 H1181 119.2 no
C119 C118 H1181 119.2 no
C118 C119 C120 119.85(16) yes
C118 C119 C126 117.97(17) yes
C120 C119 C126 122.18(16) yes
C119 C120 C121 114.01(14) yes
C119 C120 H1201 108.5 no
C121 C120 H1201 107.7 no
C119 C120 H1202 108.1 no
C121 C120 H1202 110.2 no
H1201 C120 H1202 108.1 no
C120 C121 C122 120.77(16) yes
C120 C121 C125 121.37(16) yes
C122 C121 C125 117.84(16) yes
C121 C122 C123 120.81(17) yes
C121 C122 H1221 120.2 no
C123 C122 H1221 119.0 no
C122 C123 C124 120.21(18) yes
C122 C123 H1231 121.3 no
C124 C123 H1231 118.5 no
C101 C124 C123 121.02(17) yes
C101 C124 H1241 119.0 no
C123 C124 H1241 119.9 no
C101 C125 C121 122.27(16) yes
C101 C125 O130 119.25(16) yes
C121 C125 O130 118.48(15) yes
C115 C126 C119 121.52(17) yes
C115 C126 O134 119.63(16) yes
C119 C126 O134 118.81(16) yes
C113 C127 C109 121.10(17) yes
C113 C127 O138 119.53(17) yes
C109 C127 O138 119.33(17) yes
C103 C128 C107 120.46(16) yes
C103 C128 O142 120.30(16) yes
C107 C128 O142 119.07(16) yes
C106 C129 C110 104.88(14) yes
C106 C129 C146 114.55(17) yes
C110 C129 C146 115.25(17) yes
C106 C129 H1291 105.6 no
C110 C129 H1291 107.0 no
C146 C129 H1291 108.9 no
C125 O130 C131 112.36(14) yes
O130 C131 C132 109.00(18) yes
O130 C131 H1311 108.7 no
C132 C131 H1311 109.2 no
O130 C131 H1312 110.9 no
C132 C131 H1312 108.3 no
H1311 C131 H1312 110.6 no
C131 C132 C133 109.7(2) yes
C131 C132 H1321 109.2 no
C133 C132 H1321 109.5 no
C131 C132 H1322 111.6 no
C133 C132 H1322 107.9 no
H1321 C132 H1322 108.9 no
C132 C133 H1331 107.5 no
C132 C133 H1333 108.2 no
H1331 C133 H1333 109.2 no
C132 C133 H1332 110.7 no
H1331 C133 H1332 111.7 no
H1333 C133 H1332 109.5 no
C126 O134 C135 114.31(15) yes
O134 C135 C136 112.78(17) yes
O134 C135 H1351 110.2 no
C136 C135 H1351 110.3 no
O134 C135 H1352 106.8 no
C136 C135 H1352 109.0 no
H1351 C135 H1352 107.7 no
C135 C136 C137 110.7(2) yes
C135 C136 H1361 108.5 no
C137 C136 H1361 106.4 no
C135 C136 H1362 110.6 no
C137 C136 H1362 109.2 no
H1361 C136 H1362 111.3 no
C136 C137 H1372 109.2 no
C136 C137 H1371 108.7 no
H1372 C137 H1371 111.3 no
C136 C137 H1373 106.3 no
H1372 C137 H1373 112.1 no
H1371 C137 H1373 109.1 no
C127 O138 C139 111.89(15) yes
O138 C139 C140 108.6(2) yes
O138 C139 H1392 111.4 no
C140 C139 H1392 107.8 no
O138 C139 H1391 109.5 no
C140 C139 H1391 109.7 no
H1392 C139 H1391 109.9 no
C139 C140 C141 112.4(3) yes
C139 C140 H1401 107.8 no
C141 C140 H1401 111.2 no
C139 C140 H1402 107.4 no
C141 C140 H1402 109.3 no
H1401 C140 H1402 108.6 no
C140 C141 H1412 107.3 no
C140 C141 H1411 107.8 no
H1412 C141 H1411 111.6 no
C140 C141 H1413 106.7 no
H1412 C141 H1413 111.2 no
H1411 C141 H1413 112.0 no
C128 O142 C143 113.60(14) yes
C128 O142 C343 115.1(5) yes
O142 C143 C144 110.18(17) yes
O142 C143 H1431 109.4 no
C144 C143 H1431 109.3 no
O142 C143 H1432 109.3 no
C144 C143 H1432 109.1 no
H1431 C143 H1432 109.5 no
C143 C144 C145 112.6(2) yes
C143 C144 H1441 108.5 no
C145 C144 H1441 109.9 no
C143 C144 H1442 108.6 no
C145 C144 H1442 107.7 no
H1441 C144 H1442 109.5 no
C144 C145 H1451 109.5 no
C144 C145 H1452 108.4 no
H1451 C145 H1452 109.5 no
C144 C145 H1453 110.5 no
H1451 C145 H1453 109.5 no
H1452 C145 H1453 109.5 no
O142 C343 C344 110.9(6) yes
O142 C343 H3431 108.9 no
C344 C343 H3431 108.7 no
O142 C343 H3432 109.7 no
C344 C343 H3432 109.3 no
H3431 C343 H3432 109.5 no
C343 C344 C345 108.0(9) yes
C343 C344 H3441 109.6 no
C345 C344 H3441 100.8 no
C343 C344 H3442 108.7 no
C345 C344 H3442 119.9 no
H3441 C344 H3442 109.5 no
C344 C345 H3451 107.2 no
C344 C345 H3452 119.9 no
H3451 C345 H3452 109.5 no
C344 C345 H3453 100.8 no
H3451 C345 H3453 109.5 no
H3452 C345 H3453 109.5 no
C129 C146 H1461 109.0 no
C129 C146 H1462 108.8 no
H1461 C146 H1462 109.5 no
C129 C146 H1463 109.5 no
H1461 C146 H1463 109.1 no
H1462 C146 H1463 110.9 no

loop_
_geom_bond_atom_site_label_1
_geom_bond_atom_site_label_2
_geom_bond_distance
_geom_bond_publ_flag
C1 C2 1.522(3) yes
C1 C24 1.395(3) yes
C1 C25 1.402(3) yes
C2 C3 1.524(3) yes
C2 H21 0.997 no
C2 H22 1.016 no
C3 C4 1.393(3) yes
C3 C28 1.391(3) yes
C4 C5 1.392(3) yes
C4 H41 1.016 no
C5 C6 1.390(3) yes
C5 H51 0.978 no
C6 C7 1.393(3) yes
C6 C29 1.528(3) yes
C7 C8 1.506(3) yes
C7 C28 1.392(3) yes
C8 C9 1.514(3) yes
C8 H81 1.004 no
C8 H82 1.004 no
C9 C10 1.401(3) yes
C9 C27 1.391(3) yes
C10 C11 1.385(3) yes
C10 C29 1.527(3) yes
C11 C12 1.388(3) yes
C11 H111 0.997 no
C12 C13 1.391(3) yes
C12 H121 1.002 no
C13 C14 1.519(3) yes
C13 C27 1.400(3) yes
C14 C15 1.522(4) yes
C14 H142 1.019 no
C14 H141 1.005 no
C15 C16 1.386(4) yes
C15 C26 1.395(4) yes
C16 C17 1.374(4) yes
C16 H161 0.981 no
C17 C18 1.389(4) yes
C17 H171 0.971 no
C18 C19 1.395(4) yes
C18 H181 0.977 no
C19 C20 1.523(4) yes
C19 C26 1.397(4) yes
C20 C21 1.528(4) yes
C20 H201 1.012 no
C20 H202 0.983 no
C21 C22 1.388(4) yes
C21 C25 1.406(3) yes
C22 C23 1.381(4) yes
C22 H221 0.957 no
C23 C24 1.382(4) yes
C23 H231 0.987 no
C24 H241 0.984 no
C25 O30 1.383(3) yes
C26 O34 1.378(3) yes
C27 O38 1.386(3) yes
C28 O42 1.383(2) yes
C29 C46 1.522(3) yes
C29 H291 1.031 no
O30 C31 1.430(3) yes
C31 C32 1.507(4) yes
C31 H311 1.037 no
C31 H312 1.035 no
C32 C33 1.516(4) yes
C32 H322 1.031 no
C32 H321 1.060 no
C33 H331 0.995 no
C33 H333 1.019 no
C33 H332 1.037 no
O34 C35 1.486(4) yes
O34 C235 1.440(4) yes
C35 C36 1.496(4) yes
C35 H351 1.021 no
C35 H352 1.013 no
C36 C37 1.529(4) yes
C36 H362 1.034 no
C36 H361 1.023 no
C37 H371 1.012 no
C37 H373 1.022 no
C37 H372 1.029 no
C235 C236 1.495(5) yes
C235 H2351 0.985 no
C235 H2352 0.981 no
C236 C237 1.540(5) yes
C236 H2361 0.983 no
C236 H2362 0.990 no
C237 H2372 1.006 no
C237 H2371 1.013 no
C237 H2373 1.000 no
O38 C39 1.433(3) yes
C39 C40 1.480(4) yes
C39 H391 1.034 no
C39 H392 1.006 no
C40 C41 1.526(4) yes
C40 H401 1.019 no
C40 H402 1.019 no
C41 H412 0.980 no
C41 H411 1.009 no
C41 H413 1.002 no
O42 C43 1.440(2) yes
C43 C44 1.511(3) yes
C43 H432 1.012 no
C43 H431 1.027 no
C44 C45 1.517(4) yes
C44 H441 0.984 no
C44 H442 1.016 no
C45 H451 1.003 no
C45 H452 0.982 no
C45 H453 1.009 no
C46 H461 0.999 no
C46 H463 0.991 no
C46 H462 0.995 no
C101 C102 1.521(2) yes
C101 C124 1.391(3) yes
C101 C125 1.404(3) yes
C102 C103 1.515(2) yes
C102 H1021 1.002 no
C102 H1022 1.008 no
C103 C104 1.390(3) yes
C103 C128 1.399(3) yes
C104 C105 1.383(3) yes
C104 H1041 0.974 no
C105 C106 1.388(3) yes
C105 H1051 0.983 no
C106 C107 1.397(3) yes
C106 C129 1.523(3) yes
C107 C108 1.511(2) yes
C107 C128 1.393(3) yes
C108 C109 1.518(3) yes
C108 H1082 1.007 no
C108 H1081 1.002 no
C109 C110 1.400(3) yes
C109 C127 1.391(3) yes
C110 C111 1.388(3) yes
C110 C129 1.520(3) yes
C111 C112 1.387(3) yes
C111 H1111 0.996 no
C112 C113 1.390(3) yes
C112 H1121 0.974 no
C113 C114 1.521(3) yes
C113 C127 1.400(3) yes
C114 C115 1.524(3) yes
C114 H1141 1.005 no
C114 H1142 1.015 no
C115 C116 1.395(3) yes
C115 C126 1.402(3) yes
C116 C117 1.385(3) yes
C116 H1161 0.976 no
C117 C118 1.384(3) yes
C117 H1171 0.996 no
C118 C119 1.395(3) yes
C118 H1181 1.001 no
C119 C120 1.525(2) yes
C119 C126 1.397(3) yes
C120 C121 1.521(2) yes
C120 H1201 0.993 no
C120 H1202 1.015 no
C121 C122 1.398(3) yes
C121 C125 1.396(3) yes
C122 C123 1.386(3) yes
C122 H1221 0.996 no
C123 C124 1.385(3) yes
C123 H1231 0.980 no
C124 H1241 0.991 no
C125 O130 1.383(2) yes
C126 O134 1.380(2) yes
C127 O138 1.385(2) yes
C128 O142 1.382(2) yes
C129 C146 1.522(3) yes
C129 H1291 1.014 no
O130 C131 1.435(2) yes
C131 C132 1.502(3) yes
C131 H1311 1.020 no
C131 H1312 1.030 no
C132 C133 1.514(4) yes
C132 H1321 0.990 no
C132 H1322 0.985 no
C133 H1331 1.001 no
C133 H1333 0.990 no
C133 H1332 0.995 no
O134 C135 1.444(2) yes
C135 C136 1.517(3) yes
C135 H1351 1.025 no
C135 H1352 1.011 no
C136 C137 1.525(3) yes
C136 H1361 1.002 no
C136 H1362 0.994 no
C137 H1372 1.001 no
C137 H1371 1.003 no
C137 H1373 1.015 no
O138 C139 1.429(3) yes
C139 C140 1.497(4) yes
C139 H1392 1.013 no
C139 H1391 1.015 no
C140 C141 1.498(5) yes
C140 H1401 1.019 no
C140 H1402 1.007 no
C141 H1412 0.989 no
C141 H1411 0.988 no
C141 H1413 0.976 no
O142 C143 1.448(2) yes
O142 C343 1.465(5) yes
C143 C144 1.502(3) yes
C143 H1431 0.950 no
C143 H1432 0.950 no
C144 C145 1.528(3) yes
C144 H1441 0.950 no
C144 H1442 0.950 no
C145 H1451 0.950 no
C145 H1452 0.950 no
C145 H1453 0.950 no
C343 C344 1.505(5) yes
C343 H3431 0.950 no
C343 H3432 0.950 no
C344 C345 1.539(5) yes
C344 H3441 0.950 no
C344 H3442 0.950 no
C345 H3451 0.950 no
C345 H3452 0.950 no
C345 H3453 0.950 no
C146 H1461 0.997 no
C146 H1462 1.006 no
C146 H1463 0.988 no

loop_
_geom_hbond_atom_site_label_D
_geom_hbond_atom_site_label_H
_geom_hbond_atom_site_label_A
_geom_hbond_angle_DHA
_geom_hbond_distance_DH
_geom_hbond_distance_HA
_geom_hbond_distance_DA
_geom_hbond_publ_flag
C32 H322 O42 133 1.031 2.374 3.168(5) yes
C32 H321 O34 152 1.060 2.248 3.225(5) yes
C102 H1022 C343 124 1.008 2.444 3.119(5) yes
C132 H1321 O142 134 0.990 2.486 3.253(5) yes
